data_1529189
loop_
_publ_author_name
'Weiss, G.'

_publ_section_title
;
 Die Struktur des Parawoframations am Beispiel des Ammoniumparawolframates
 (N H4)10 (H2 W12 O42) (H2 O)10
;
_journal_name_full 'Zeitschrift fuer Anorganische und Allgemeine Chemie'
_journal_page_first 279
_journal_page_last 283
_journal_volume 368
_journal_year 1969
_chemical_formula_sum 'O42 W12'
_chemical_name_systematic '(N H4)10 (H2 W12 O42) (H2 O)10'
_space_group_IT_number 61
_symmetry_space_group_name_Hall '-P 2ac 2ab'
_symmetry_space_group_name_H-M 'P b c a'
_cell_angle_alpha 90
_cell_angle_beta 90
_cell_angle_gamma 90
_cell_formula_units_Z 4
_cell_length_a 19.29
_cell_length_b 24.46
_cell_length_c 11.02
_cell_volume 5199.604
_citation_journal_id_ASTM ZAACAB
_cod_data_source_file Weiss_ZAACAB_1969_106.cif
_cod_data_source_block O42W12
_cod_database_code 1529189

loop_
_symmetry_equiv_pos_as_xyz
x,y,z
-x+1/2,-y,z+1/2
x+1/2,-y+1/2,-z
-x,y+1/2,-z+1/2
-x,-y,-z
x-1/2,y,-z-1/2
-x-1/2,y-1/2,z
x,-y-1/2,z-1/2

loop_
_atom_site_label
_atom_site_type_symbol
_atom_site_fract_x
_atom_site_fract_y
_atom_site_fract_z
_atom_site_occupancy
_atom_site_U_iso_or_equiv
O13 O-2 -0.133 0.011 -0.01 1 0.0
O16 O-2 0.201 -0.007 0.347 1 0.0
O19 O-2 0.029 -0.223 -0.004 1 0.0
O4 O-2 -0.043 -0.074 0.384 1 0.0
W2 W+6 0.039 0.093 0.247 1 0.0
O9 O-2 0.079 -0.054 0.216 1 0.0
O6 O-2 0.062 0.14 0.358 1 0.0
O8 O-2 -0.042 -0.084 0.116 1 0.0
W6 W+6 0.131 -0.134 0.199 1 0.0
O21 O-2 0.176 -0.188 0.138 1 0.0
W1 W+6 -0.017 -0.037 0.243 1 0.0
O2 O-2 0.019 0.031 0.334 1 0.0
O1 O-2 -0.105 0.008 0.233 1 0.0
O15 O-2 0.198 -0.081 0.148 1 0.0
O17 O-2 0.26 0.016 0.117 1 0.0
O10 O-2 0.129 0.063 0.199 1 0.0
O5 O-2 -0.192 0.095 0.157 1 0.0
O12 O-2 -0.073 0.114 -0.003 1 0.0
O20 O-2 0.151 -0.14 0.353 1 0.0
W4 W+6 -0.014 -0.164 0.051 1 0.0
O3 O-2 -0.067 0.11 0.223 1 0.0
W5 W+6 0.181 -0.003 0.188 1 0.0
W3 W+6 -0.112 0.063 0.105 1 0.0
O18 O-2 -0.091 -0.193 0.111 1 0.0
O11 O-2 0.048 0.142 0.095 1 0.0
O14 O-2 0.035 -0.16 0.203 1 0.0
O7 O-2 0.002 0.03 0.107 1 0.0
